data_8103861
loop_
_publ_author_name
'Llanos, J.'
'Peters, K.'
'Rojas, D.'
'Mujica, C.'
'Peters, E.M.'
'von Schnering, H.G.'

_publ_section_title
;
 Crystal structure of hexastrontium dodecacopper tridecairon
 heptacosasulfide Sr6 Cu12 Fe13 S27
;
_journal_name_full
;
Zeitschrift fuer Kristallographie - New Crystal Structures
;
_journal_page_first 296
_journal_page_last 296
_journal_volume 212
_journal_year 1997
_chemical_formula_sum 'Cu4.8 Fe8.2 S27 Sr6'
_chemical_name_systematic 'Sr6 (Cu4.8 Fe7.2) Fe S27'
_space_group_IT_number 221
_symmetry_space_group_name_Hall '-P 4 2 3'
_symmetry_space_group_name_H-M 'P m -3 m'
_cell_angle_alpha 90
_cell_angle_beta 90
_cell_angle_gamma 90
_cell_formula_units_Z 1
_cell_length_a 10.203
_cell_length_b 10.203
_cell_length_c 10.203
_cell_volume 1062.145
_citation_journal_id_ASTM ZKNSFT
_cod_data_source_file Llanos_ZKNSFT_1997_1992.cif
_cod_data_source_block Cu4.8Fe8.2S27Sr6
_cod_database_code 8103861

loop_
_symmetry_equiv_pos_as_xyz
x,y,z
-y,x,z
-x,-y,z
y,-x,z
x,-y,-z
y,x,-z
-x,y,-z
-y,-x,-z
z,x,y
-x,z,y
-z,-x,y
x,-z,y
z,-x,-y
x,z,-y
-z,x,-y
-x,-z,-y
y,z,x
y,-z,-x
z,y,-x
-y,z,-x
-z,-y,-x
-y,-z,x
z,-y,x
-z,y,x
-x,-y,-z
y,-x,-z
x,y,-z
-y,x,-z
-x,y,z
-y,-x,z
x,-y,z
y,x,z
-z,-x,-y
x,-z,-y
z,x,-y
-x,z,-y
-z,x,y
-x,-z,y
z,-x,y
x,z,y
-y,-z,-x
-y,z,x
-z,-y,x
y,-z,x
z,y,x
y,z,-x
-z,y,-x
z,-y,-x

loop_
_atom_site_label
_atom_site_type_symbol
_atom_site_fract_x
_atom_site_fract_y
_atom_site_fract_z
_atom_site_occupancy
_atom_site_U_iso_or_equiv
Fe2 Fe+2 0.8618 0.8618 0.63802 0.3 0.0
S3 S-1 0 0 0.75836 1 0.0
S4 S-1 0 0.5 0.73819 1 0.0
Fe1 Fe+2 0 0 0 1 0.0
S1 S-1 0.5 0.5 0.5 1 0.0
S2 S-1 0.2892 0.2892 0.2892 1 0.0
Sr1 Sr+2 0.5 0.5 0.799 1 0.0
Cu1 Cu+2 0.8618 0.8618 0.63802 0.2 0.0
